data_7027160
loop_
_publ_author_name
'Baker, Paul K.'
'Drew, Michael G. B.'
'Meehan, Margaret M.'

_publ_section_title
;
 Cationic linear triphos, L [PhP(CH2CH2PPh2)2], alkyne complexes of
 molybdenum(II) and tungsten(II); crystal structures of
 [WI(CO)(L-P,P&#x2032;,P&#x200A;&#x2033;)(\h2-MeC2Me)]2[W6O19],
 [WI(CO)(L-P,P&#x200A;&#x2032;,P&#x200A;&#x2033;)(\h2-MeC2Me)][BPh4] and
 [MoBr2(O){Ph2P(CH2)2PPh(CH2)2POPh2-P,P&#x200A;&#x2032;,O}]
;
_journal_issue 5
_journal_name_full 'Journal of the Chemical Society, Dalton Transactions'
_journal_page_first 765
_journal_paper_doi 10.1039/a808398c
_journal_year 1999
_chemical_formula_sum 'C34 H29 Br2 Mo N0 P3'
_chemical_formula_weight 818.24
_chemical_name_systematic
; 
 ? 
;
_space_group_IT_number 14
_symmetry_space_group_name_Hall '-P 2yn'
_symmetry_space_group_name_H-M 'P 1 21/n 1'
_atom_sites_solution_hydrogens geom
_atom_sites_solution_primary direct
_atom_sites_solution_secondary difmap
_audit_creation_method SHELXL-97
_cell_angle_alpha 90.00
_cell_angle_beta 97.02(1)
_cell_angle_gamma 90.00
_cell_formula_units_Z 4
_cell_length_a 12.630(19)
_cell_length_b 14.308(14)
_cell_length_c 18.708(19)
_cell_measurement_reflns_used all
_cell_measurement_temperature 293(2)
_cell_volume 3355(7)
_computing_cell_refinement XDS
_computing_data_collection 'XDS (Kabsch, 1991)'
_computing_data_reduction XDS
_computing_molecular_graphics PLATON(Spek,1994)
_computing_structure_refinement 'SHELXL-93 (Sheldrick, 1993)'
_computing_structure_solution 'SHELXS-86 (Sheldrick, 1990)'
_diffrn_ambient_temperature 293(2)
_diffrn_measurement_device 'Marresearch Image Plate'
_diffrn_measurement_method '95 frames at 2^o intervals, counting time 2 min.'
_diffrn_radiation_monochromator graphite
_diffrn_radiation_source 'fine-focus sealed tube'
_diffrn_radiation_type MoK\a
_diffrn_radiation_wavelength 0.71073
_diffrn_reflns_av_R_equivalents 0.0813
_diffrn_reflns_av_sigmaI/netI 0.1397
_diffrn_reflns_limit_h_max 12
_diffrn_reflns_limit_h_min 0
_diffrn_reflns_limit_k_max 17
_diffrn_reflns_limit_k_min -17
_diffrn_reflns_limit_l_max 22
_diffrn_reflns_limit_l_min -22
_diffrn_reflns_number 8359
_diffrn_reflns_theta_max 25.98
_diffrn_reflns_theta_min 2.33
_exptl_absorpt_coefficient_mu 2.945
_exptl_absorpt_correction_T_max 1.000
_exptl_absorpt_correction_T_min 0.178
_exptl_absorpt_correction_type 'DIFABS(Walker and Stuart, 1983)'
_exptl_crystal_density_diffrn 1.620
_exptl_crystal_density_method 'not measured'
_exptl_crystal_F_000 1624
_exptl_crystal_size_max 0.35
_exptl_crystal_size_mid 0.30
_exptl_crystal_size_min 0.25
_refine_diff_density_max 2.476
_refine_diff_density_min -0.729
_refine_diff_density_rms 0.213
_refine_ls_extinction_method none
_refine_ls_goodness_of_fit_ref 1.057
_refine_ls_hydrogen_treatment mixed
_refine_ls_matrix_type full
_refine_ls_number_parameters 379
_refine_ls_number_reflns 5302
_refine_ls_number_restraints 0
_refine_ls_restrained_S_all 1.057
_refine_ls_R_factor_all 0.2146
_refine_ls_R_factor_gt 0.1046
_refine_ls_shift/su_max 0.013
_refine_ls_shift/su_mean 0.001
_refine_ls_structure_factor_coef Fsqd
_refine_ls_weighting_details 'w=1/[\s^2^(Fo^2^)+(0.2000P)^2^+0.0000P] where P=(Fo^2^+2Fc^2^)/3'
_refine_ls_weighting_scheme calc
_refine_ls_wR_factor_gt 0.2419
_refine_ls_wR_factor_ref 0.3046
_reflns_number_gt 2069
_reflns_number_total 5302
_reflns_threshold_expression >2sigma(I)
_cod_data_source_file 808398csup1.cif
_cod_data_source_block 19
_cod_depositor_comments
;
The following automatic conversions were performed:

'_refine_ls_weighting_scheme' value 'calc
w=1/[\s^2^(Fo^2^)+(0.2000P)^2^+0.0000P] where P=(Fo^2^+2Fc^2^)/3' was
changed to 'calc'. New tag '_refine_ls_weighting_details' was
created. The value of the new tag was set to
'w=1/[\s^2^(Fo^2^)+(0.2000P)^2^+0.0000P] where P=(Fo^2^+2Fc^2^)/3'.

Automatic conversion script
Id: cif_fix_values 3143 2015-03-26 13:38:13Z robertas 
;
_cod_original_cell_volume 3355.4
_cod_database_code 7027160

loop_
_symmetry_equiv_pos_as_xyz
'x, y, z'
'-x+1/2, y+1/2, -z+1/2'
'-x, -y, -z'
'x-1/2, -y-1/2, z-1/2'

loop_
_atom_site_label
_atom_site_type_symbol
_atom_site_fract_x
_atom_site_fract_y
_atom_site_fract_z
_atom_site_U_iso_or_equiv
_atom_site_adp_type
_atom_site_occupancy
_atom_site_calc_flag
_atom_site_refinement_flags
Mo Mo 0.82102(15) 0.89821(11) 0.23573(9) 0.0841(7) Uani 1 d .
O1 O 0.7277(14) 0.9680(9) 0.2756(6) 0.108(5) Uani 1 d .
O2 O 0.9183(11) 0.7885(8) 0.1975(7) 0.097(4) Uani 1 d .
Br2 Br 0.7848(2) 0.95980(15) 0.10512(12) 0.1011(9) Uani 1 d .
Br3 Br 0.9955(2) 0.99701(14) 0.25207(13) 0.1062(9) Uani 1 d .
P4 P 0.6795(5) 0.7799(3) 0.2162(3) 0.0844(16) Uani 1 d .
C3 C 0.7107(19) 0.6757(16) 0.1625(14) 0.123(8) Uani 1 d .
H3A H 0.7517 0.6319 0.1944 0.148 Uiso 1 calc R
H3B H 0.6442 0.6454 0.1443 0.148 Uiso 1 calc R
C2 C 0.7689(19) 0.6946(15) 0.1029(12) 0.110(8) Uani 1 d .
H2A H 0.7356 0.7464 0.0752 0.133 Uiso 1 calc R
H2B H 0.7662 0.6402 0.0716 0.133 Uiso 1 calc R
P1 P 0.9084(5) 0.7234(4) 0.1336(3) 0.0993(19) Uani 1 d .
C5 C 0.664(2) 0.7206(18) 0.3004(12) 0.130(9) Uani 1 d .
H5A H 0.6163 0.7562 0.3268 0.156 Uiso 1 calc R
H5B H 0.6330 0.6594 0.2901 0.156 Uiso 1 calc R
C6 C 0.7676(17) 0.7104(13) 0.3442(10) 0.089(6) Uani 1 d .
H6A H 0.8050 0.6585 0.3250 0.106 Uiso 1 calc R
H6B H 0.7548 0.6934 0.3926 0.106 Uiso 1 calc R
P7 P 0.8558(5) 0.8114(3) 0.3507(3) 0.0838(16) Uani 1 d .
C31 C 0.546(2) 0.8102(14) 0.1781(11) 0.093(6) Uani 1 d .
C32 C 0.473(3) 0.7445(19) 0.1700(14) 0.142(10) Uani 1 d .
H32 H 0.4876 0.6824 0.1819 0.170 Uiso 1 calc R
C33 C 0.368(2) 0.776(3) 0.141(2) 0.174(14) Uani 1 d .
H33 H 0.3119 0.7333 0.1395 0.208 Uiso 1 calc R
C34 C 0.346(2) 0.858(2) 0.1178(16) 0.137(11) Uani 1 d .
H34 H 0.2774 0.8725 0.0960 0.165 Uiso 1 calc R
C35 C 0.425(2) 0.9234(17) 0.1255(14) 0.115(8) Uani 1 d .
H35 H 0.4100 0.9850 0.1119 0.138 Uiso 1 calc R
C36 C 0.524(2) 0.898(2) 0.1528(15) 0.135(10) Uani 1 d .
H36 H 0.5793 0.9411 0.1543 0.162 Uiso 1 calc R
C41 C 0.8194(17) 0.8783(13) 0.4278(11) 0.082(6) Uani 1 d .
C42 C 0.7415(19) 0.8506(18) 0.4676(17) 0.119(9) Uani 1 d .
H42 H 0.7018 0.7966 0.4571 0.143 Uiso 1 calc R
C43 C 0.726(2) 0.906(2) 0.5226(14) 0.125(9) Uani 1 d .
H43 H 0.6748 0.8886 0.5514 0.150 Uiso 1 calc R
C44 C 0.781(3) 0.987(2) 0.5397(14) 0.132(11) Uani 1 d .
H44 H 0.7673 1.0229 0.5791 0.158 Uiso 1 calc R
C45 C 0.854(2) 1.0132(19) 0.4979(14) 0.112(8) Uani 1 d .
H45 H 0.8917 1.0685 0.5076 0.134 Uiso 1 calc R
C46 C 0.8733(18) 0.9602(14) 0.4424(12) 0.092(6) Uani 1 d .
H46 H 0.9238 0.9791 0.4132 0.111 Uiso 1 calc R
C51 C 0.9853(19) 0.7628(12) 0.3828(10) 0.076(5) Uani 1 d .
C52 C 1.071(2) 0.7805(14) 0.3531(13) 0.104(8) Uani 1 d .
H52 H 1.0679 0.8216 0.3146 0.125 Uiso 1 calc R
C53 C 1.161(2) 0.7394(18) 0.3783(14) 0.113(8) Uani 1 d .
H53 H 1.2220 0.7538 0.3568 0.136 Uiso 1 calc R
C54 C 1.172(2) 0.6800(18) 0.4315(15) 0.111(8) Uani 1 d .
H54 H 1.2377 0.6528 0.4457 0.134 Uiso 1 calc R
C55 C 1.089(3) 0.6577(16) 0.4657(13) 0.114(9) Uani 1 d .
H55 H 1.0956 0.6131 0.5020 0.137 Uiso 1 calc R
C56 C 0.994(2) 0.7032(17) 0.4451(13) 0.117(8) Uani 1 d .
H56 H 0.9369 0.6956 0.4712 0.140 Uiso 1 calc R
C11 C 0.980(3) 0.622(2) 0.1577(15) 0.142(11) Uani 1 d .
C12 C 0.955(3) 0.5401(18) 0.126(2) 0.177(15) Uani 1 d .
H12 H 0.8940 0.5334 0.0934 0.212 Uiso 1 calc R
C13 C 1.024(4) 0.464(2) 0.143(2) 0.196(18) Uani 1 d .
H13 H 1.0130 0.4073 0.1194 0.235 Uiso 1 calc R
C14 C 1.113(4) 0.477(4) 0.198(2) 0.21(2) Uani 1 d .
H14 H 1.1441 0.4250 0.2215 0.254 Uiso 1 calc R
C15 C 1.156(4) 0.565(3) 0.217(2) 0.24(2) Uani 1 d .
H15 H 1.2251 0.5774 0.2374 0.283 Uiso 1 calc R
C16 C 1.078(3) 0.631(2) 0.2000(13) 0.155(13) Uani 1 d .
H16 H 1.0922 0.6899 0.2196 0.186 Uiso 1 calc R
C21 C 0.9609(15) 0.7724(12) 0.0605(11) 0.081(6) Uani 1 d .
C22 C 1.0225(18) 0.8498(14) 0.0713(14) 0.112(7) Uani 1 d .
H22 H 1.0366 0.8743 0.1175 0.134 Uiso 1 calc R
C23 C 1.067(2) 0.8960(15) 0.0116(16) 0.104(8) Uani 1 d .
H23 H 1.1161 0.9448 0.0193 0.125 Uiso 1 calc R
C24 C 1.036(2) 0.865(2) -0.050(2) 0.122(10) Uani 1 d .
H24 H 1.0575 0.8959 -0.0901 0.147 Uiso 1 calc R
C25 C 0.974(2) 0.791(2) -0.0613(12) 0.111(8) Uani 1 d .
H25 H 0.9564 0.7701 -0.1084 0.133 Uiso 1 calc R
C26 C 0.935(2) 0.7446(13) -0.0092(15) 0.109(7) Uani 1 d .
H26 H 0.8897 0.6938 -0.0201 0.131 Uiso 1 calc R

loop_
_atom_site_aniso_label
_atom_site_aniso_U_11
_atom_site_aniso_U_22
_atom_site_aniso_U_33
_atom_site_aniso_U_23
_atom_site_aniso_U_13
_atom_site_aniso_U_12
Mo 0.0881(16) 0.0770(10) 0.0860(12) 0.0007(8) 0.0058(10) -0.0013(9)
O1 0.165(15) 0.096(8) 0.060(8) -0.015(6) 0.005(8) -0.024(9)
O2 0.104(11) 0.074(7) 0.117(10) -0.015(7) 0.030(9) 0.009(7)
Br2 0.109(2) 0.0998(14) 0.0938(16) 0.0071(11) 0.0084(13) -0.0027(13)
Br3 0.104(2) 0.0942(14) 0.1179(18) -0.0019(12) 0.0015(15) -0.0152(12)
P4 0.081(4) 0.085(3) 0.086(4) 0.008(3) 0.007(3) -0.002(3)
C3 0.09(2) 0.119(16) 0.15(2) -0.027(16) 0.006(17) 0.004(14)
C2 0.13(2) 0.104(14) 0.110(17) -0.031(13) 0.080(16) -0.045(14)
P1 0.107(5) 0.085(3) 0.110(5) -0.009(3) 0.030(4) -0.007(3)
C5 0.13(2) 0.16(2) 0.100(16) 0.063(15) -0.012(16) 0.002(17)
C6 0.101(18) 0.094(12) 0.071(12) -0.010(10) 0.013(12) -0.010(11)
P7 0.080(4) 0.088(3) 0.084(3) 0.006(3) 0.015(3) 0.007(3)
C31 0.12(2) 0.067(11) 0.087(14) -0.009(10) 0.002(13) 0.001(13)
C32 0.14(3) 0.12(2) 0.15(2) 0.029(17) -0.03(2) 0.002(19)
C33 0.09(3) 0.22(4) 0.20(3) -0.08(3) 0.00(2) -0.01(3)
C34 0.10(3) 0.13(2) 0.18(3) -0.02(2) -0.010(19) 0.05(2)
C35 0.10(2) 0.096(15) 0.15(2) 0.007(15) 0.035(18) 0.025(16)
C36 0.053(19) 0.18(3) 0.18(3) 0.00(2) 0.030(17) 0.034(17)
C41 0.055(15) 0.090(13) 0.095(14) 0.011(11) -0.018(12) 0.013(10)
C42 0.063(17) 0.119(17) 0.18(3) 0.033(19) 0.041(17) -0.007(14)
C43 0.14(3) 0.15(2) 0.091(17) -0.018(17) 0.052(17) 0.05(2)
C44 0.14(3) 0.18(3) 0.073(17) -0.061(18) -0.011(17) 0.05(2)
C45 0.09(2) 0.17(2) 0.077(16) -0.016(17) 0.017(14) 0.042(17)
C46 0.091(17) 0.096(13) 0.089(15) 0.022(12) 0.005(13) 0.009(13)
C51 0.079(17) 0.074(11) 0.075(13) -0.003(9) 0.006(12) 0.004(11)
C52 0.08(2) 0.095(14) 0.124(19) 0.025(13) -0.033(17) -0.019(14)
C53 0.10(2) 0.128(18) 0.109(19) -0.004(16) 0.000(16) -0.031(17)
C54 0.10(2) 0.117(18) 0.110(19) -0.013(15) -0.033(17) 0.010(16)
C55 0.11(2) 0.119(17) 0.110(18) 0.038(14) -0.005(17) -0.028(18)
C56 0.065(17) 0.151(19) 0.14(2) 0.046(17) 0.010(14) 0.019(15)
C11 0.15(3) 0.18(3) 0.11(2) -0.063(19) 0.044(19) -0.01(2)
C12 0.17(3) 0.075(15) 0.29(4) -0.02(2) 0.07(3) -0.006(18)
C13 0.26(5) 0.10(2) 0.26(5) 0.05(3) 0.16(4) -0.04(3)
C14 0.19(4) 0.25(5) 0.19(4) 0.14(4) 0.00(3) 0.03(4)
C15 0.36(7) 0.12(2) 0.25(5) 0.05(3) 0.11(5) 0.05(3)
C16 0.25(4) 0.14(2) 0.078(16) 0.023(15) 0.01(2) 0.08(3)
C21 0.067(15) 0.075(11) 0.102(16) -0.028(10) 0.021(11) -0.007(10)
C22 0.091(18) 0.090(14) 0.15(2) -0.010(15) 0.017(16) 0.004(13)
C23 0.11(2) 0.093(14) 0.109(17) 0.016(15) 0.030(17) -0.020(13)
C24 0.07(2) 0.14(2) 0.18(3) 0.06(2) 0.06(2) 0.021(16)
C25 0.072(18) 0.19(3) 0.076(15) 0.002(17) 0.013(13) 0.010(18)
C26 0.13(2) 0.076(12) 0.13(2) -0.033(14) 0.031(18) -0.019(13)

loop_
_atom_type_symbol
_atom_type_description
_atom_type_scat_dispersion_real
_atom_type_scat_dispersion_imag
_atom_type_scat_source
C C 0.0033 0.0016 'International Tables Vol C Tables 4.2.6.8 and 6.1.1.4'
H H 0.0000 0.0000 'International Tables Vol C Tables 4.2.6.8 and 6.1.1.4'
N N 0.0061 0.0033 'International Tables Vol C Tables 4.2.6.8 and 6.1.1.4'
O O 0.0106 0.0060 'International Tables Vol C Tables 4.2.6.8 and 6.1.1.4'
Mo Mo -1.6832 0.6857 'International Tables Vol C Tables 4.2.6.8 and 6.1.1.4'
Br Br -0.2901 2.4595 'International Tables Vol C Tables 4.2.6.8 and 6.1.1.4'
P P 0.1023 0.0942 'International Tables Vol C Tables 4.2.6.8 and 6.1.1.4'

loop_
_geom_angle_atom_site_label_1
_geom_angle_atom_site_label_2
_geom_angle_atom_site_label_3
_geom_angle
O1 Mo O2 167.6(5)
O1 Mo P4 86.6(5)
O2 Mo P4 83.3(4)
O1 Mo P7 88.5(4)
O2 Mo P7 82.8(4)
P4 Mo P7 80.23(18)
O1 Mo Br2 99.0(4)
O2 Mo Br2 88.7(4)
P4 Mo Br2 93.14(14)
P7 Mo Br2 169.79(14)
O1 Mo Br3 104.0(4)
O2 Mo Br3 85.8(4)
P4 Mo Br3 168.94(16)
P7 Mo Br3 96.57(15)
Br2 Mo Br3 88.49(9)
P1 O2 Mo 135.4(9)
C31 P4 C5 105.1(11)
C31 P4 C3 103.1(10)
C5 P4 C3 98.3(12)
C31 P4 Mo 121.5(7)
C5 P4 Mo 110.3(9)
C3 P4 Mo 115.7(8)
C2 C3 P4 115.4(17)
C3 C2 P1 111.3(17)
O2 P1 C21 111.8(8)
O2 P1 C11 108.6(11)
C21 P1 C11 108.0(11)
O2 P1 C2 111.8(9)
C21 P1 C2 106.8(10)
C11 P1 C2 109.8(13)
C6 C5 P4 110.4(17)
C5 C6 P7 117.1(15)
C51 P7 C6 103.8(10)
C51 P7 C41 103.9(8)
C6 P7 C41 104.8(10)
C51 P7 Mo 122.6(8)
C6 P7 Mo 107.5(6)
C41 P7 Mo 112.8(6)
C32 C31 C36 121(2)
C32 C31 P4 119.0(18)
C36 C31 P4 120(2)
C31 C32 C33 115(3)
C34 C33 C32 125(4)
C33 C34 C35 118(3)
C36 C35 C34 119(2)
C35 C36 C31 121(3)
C42 C41 C46 121(2)
C42 C41 P7 123(2)
C46 C41 P7 115.9(19)
C43 C42 C41 115(2)
C42 C43 C44 125(3)
C45 C44 C43 118(2)
C46 C45 C44 120(3)
C45 C46 C41 121(2)
C52 C51 C56 118(2)
C52 C51 P7 123.1(18)
C56 C51 P7 118.5(19)
C51 C52 C53 119(2)
C54 C53 C52 124(3)
C53 C54 C55 121(3)
C54 C55 C56 117(2)
C55 C56 C51 119(2)
C12 C11 C16 119(3)
C12 C11 P1 122(3)
C16 C11 P1 118(2)
C11 C12 C13 118(4)
C12 C13 C14 118(4)
C15 C14 C13 123(4)
C16 C15 C14 108(5)
C15 C16 C11 129(4)
C22 C21 C26 117(2)
C22 C21 P1 118.8(17)
C26 C21 P1 124.2(16)
C21 C22 C23 122(2)
C24 C23 C22 116(2)
C23 C24 C25 122(3)
C26 C25 C24 124(2)
C25 C26 C21 119(2)

loop_
_geom_bond_atom_site_label_1
_geom_bond_atom_site_label_2
_geom_bond_distance
Mo O1 1.775(16)
Mo O2 2.164(12)
Mo P4 2.459(6)
Mo P7 2.477(5)
Mo Br2 2.587(3)
Mo Br3 2.608(3)
O2 P1 1.507(14)
P4 C31 1.80(2)
P4 C5 1.82(2)
P4 C3 1.86(2)
C3 C2 1.44(3)
C2 P1 1.83(2)
P1 C21 1.74(2)
P1 C11 1.74(4)
C5 C6 1.46(3)
C6 P7 1.822(19)
P7 C51 1.81(2)
P7 C41 1.83(2)
C31 C32 1.32(3)
C31 C36 1.36(3)
C32 C33 1.44(4)
C33 C34 1.27(4)
C34 C35 1.37(3)
C35 C36 1.35(3)
C41 C42 1.37(3)
C41 C46 1.37(3)
C42 C43 1.33(3)
C43 C44 1.37(4)
C44 C45 1.34(4)
C45 C46 1.33(3)
C51 C52 1.30(3)
C51 C56 1.44(3)
C52 C53 1.32(3)
C53 C54 1.30(3)
C54 C55 1.32(3)
C55 C56 1.38(3)
C11 C12 1.33(4)
C11 C16 1.39(4)
C12 C13 1.40(5)
C13 C14 1.44(5)
C14 C15 1.40(6)
C15 C16 1.37(4)
C21 C22 1.36(3)
C21 C26 1.37(3)
C22 C23 1.47(3)
C23 C24 1.26(3)
C24 C25 1.33(3)
C25 C26 1.32(3)
